data_2223756
loop_
_publ_author_name
'Umadevi, M.'
'Dhayalan, V.'
'Mohanakrishnan, A. K.'
'Chakkaravarthi, G.'
'Manivannan, V.'

_publ_section_title <i>N</i>-[(3-Phenylsulfanyl-1-phenylsulfonyl-1<i>H</i>-indol-2-yl)methyl]propionamide
_journal_coeditor_code GW2070
_journal_issue 11
_journal_name_full 'Acta Crystallographica Section E'
_journal_page_first o2916
_journal_paper_doi 10.1107/S1600536809041518
_journal_volume 65
_journal_year 2009
_chemical_formula_iupac 'C24 H22 N2 O3 S2'
_chemical_formula_moiety 'C24 H22 N2 O3 S2'
_chemical_formula_sum 'C24 H22 N2 O3 S2'
_chemical_formula_weight 450.56
_chemical_name_systematic
;
<i>N</i>-[(3-Phenylsulfanyl-1-phenylsulfonyl-1<i>H</i>-indol-2-
yl)methyl]propionamide
;
_space_group_IT_number 14
_symmetry_cell_setting monoclinic
_symmetry_space_group_name_Hall '-P 2ybc'
_symmetry_space_group_name_H-M 'P 1 21/c 1'
_atom_sites_solution_hydrogens geom
_atom_sites_solution_primary direct
_atom_sites_solution_secondary difmap
_audit_creation_method SHELXL-97
_cell_angle_alpha 90.00
_cell_angle_beta 110.1470(10)
_cell_angle_gamma 90.00
_cell_formula_units_Z 4
_cell_length_a 10.9216(3)
_cell_length_b 23.1856(6)
_cell_length_c 9.4298(2)
_cell_measurement_reflns_used 9917
_cell_measurement_temperature 295(2)
_cell_measurement_theta_max 27.45
_cell_measurement_theta_min 2.46
_cell_volume 2241.74(10)
_computing_cell_refinement 'SAINT (Bruker, 2004)'
_computing_data_collection 'APEX2 (Bruker, 2004)'
_computing_data_reduction 'SAINT (Bruker, 2004)'
_computing_molecular_graphics 'PLATON (Spek, 2009)'
_computing_publication_material 'SHELXL97 (Sheldrick, 2008)'
_computing_structure_refinement 'SHELXL97 (Sheldrick, 2008)'
_computing_structure_solution 'SHELXS97 (Sheldrick, 2008)'
_diffrn_ambient_temperature 295(2)
_diffrn_measured_fraction_theta_full 0.992
_diffrn_measured_fraction_theta_max 0.992
_diffrn_measurement_device_type 'Bruker Kappa APEXII'
_diffrn_measurement_method '\w and \f'
_diffrn_radiation_monochromator graphite
_diffrn_radiation_source 'fine-focus sealed tube'
_diffrn_radiation_type MoK\a
_diffrn_radiation_wavelength 0.71073
_diffrn_reflns_av_R_equivalents 0.0264
_diffrn_reflns_av_sigmaI/netI 0.0229
_diffrn_reflns_limit_h_max 14
_diffrn_reflns_limit_h_min -14
_diffrn_reflns_limit_k_max 30
_diffrn_reflns_limit_k_min -30
_diffrn_reflns_limit_l_max 12
_diffrn_reflns_limit_l_min -12
_diffrn_reflns_number 26619
_diffrn_reflns_theta_full 28.30
_diffrn_reflns_theta_max 28.30
_diffrn_reflns_theta_min 1.76
_diffrn_standards_interval_time 0
_diffrn_standards_number 0
_exptl_absorpt_coefficient_mu 0.266
_exptl_absorpt_correction_T_max 0.9587
_exptl_absorpt_correction_T_min 0.9341
_exptl_absorpt_correction_type multi-scan
_exptl_absorpt_process_details '(SADABS; Sheldrick, 1996)'
_exptl_crystal_colour colourless
_exptl_crystal_density_diffrn 1.335
_exptl_crystal_density_method 'not measured'
_exptl_crystal_description block
_exptl_crystal_F_000 944
_exptl_crystal_size_max 0.26
_exptl_crystal_size_mid 0.20
_exptl_crystal_size_min 0.16
_refine_diff_density_max 0.218
_refine_diff_density_min -0.244
_refine_ls_extinction_method none
_refine_ls_goodness_of_fit_ref 1.037
_refine_ls_hydrogen_treatment constr
_refine_ls_matrix_type full
_refine_ls_number_parameters 281
_refine_ls_number_reflns 5543
_refine_ls_number_restraints 0
_refine_ls_restrained_S_all 1.037
_refine_ls_R_factor_all 0.0653
_refine_ls_R_factor_gt 0.0411
_refine_ls_shift/su_max 0.000
_refine_ls_shift/su_mean 0.000
_refine_ls_structure_factor_coef Fsqd
_refine_ls_weighting_details 'calc w=1/[\s^2^(Fo^2^)+(0.0466P)^2^+0.7649P] where P=(Fo^2^+2Fc^2^)/3'
_refine_ls_weighting_scheme calc
_refine_ls_wR_factor_gt 0.0994
_refine_ls_wR_factor_ref 0.1174
_reflns_number_gt 3962
_reflns_number_total 5543
_reflns_threshold_expression I>2\s(I)
_cod_data_source_file gw2070.cif
_cod_data_source_block I
_cod_depositor_comments
;
The following automatic conversions were performed:
'_symmetry_cell_setting' value 'Monoclinic' changed to 'monoclinic'
according to '/home/saulius/struct/CIF-dictionaries/cif_core.dic'
dictionary named 'cif_core.dic' version 2.4.1 from
2010-06-29.

'_geom_hbond_publ_flag' value 'Y' changed to 'y' according to
'/home/saulius/struct/CIF-dictionaries/cif_core.dic' dictionary named
'cif_core.dic' version 2.4.1 from 2010-06-29 (10 times).

Automatic conversion script
Id: cif_fix_enum 1527 2010-12-29 10:47:43Z saulius 

The following automatic conversions were performed:

'_symmetry_cell_setting' value 'Monoclinic' changed to 'monoclinic'
according to /home/saulius/struct/CIF-dictionaries/cif_core.dic
dictionary named 'cif_core.dic' version 2.4.1 from
2010-06-29.

'_geom_hbond_publ_flag' value 'Y' changed to 'y'
according to /home/saulius/struct/CIF-dictionaries/cif_core.dic
dictionary named 'cif_core.dic' version 2.4.1 from 2010-06-29 (10
times).

Automatic conversion script
Id: cif_fix_values 1715 2011-07-08 13:25:40Z adriana 
;
_cod_original_sg_symbol_H-M 'P 21/c'
_cod_database_code 2223756
_cod_database_fobs_code 2223756

loop_
_symmetry_equiv_pos_as_xyz
'x, y, z'
'-x, y+1/2, -z+1/2'
'-x, -y, -z'
'x, -y-1/2, z-1/2'

loop_
_atom_site_type_symbol
_atom_site_label
_atom_site_fract_x
_atom_site_fract_y
_atom_site_fract_z
_atom_site_U_iso_or_equiv
_atom_site_adp_type
_atom_site_calc_flag
_atom_site_refinement_flags
_atom_site_occupancy
_atom_site_disorder_assembly
_atom_site_disorder_group
C C1 0.35657(17) 0.09160(9) 0.2609(2) 0.0566(5) Uani d . 1 . .
C C2 0.3938(2) 0.03731(10) 0.3194(3) 0.0700(6) Uani d . 1 . .
H H2 0.3548 0.0203 0.3824 0.084 Uiso calc R 1 . .
C C3 0.4893(2) 0.00865(12) 0.2834(3) 0.0863(8) Uani d . 1 . .
H H3 0.5157 -0.0279 0.3226 0.104 Uiso calc R 1 . .
C C4 0.5455(2) 0.03392(15) 0.1901(4) 0.0951(9) Uani d . 1 . .
H H4 0.6101 0.0144 0.1660 0.114 Uiso calc R 1 . .
C C5 0.5080(3) 0.08729(16) 0.1321(4) 0.1013(9) Uani d . 1 . .
H H5 0.5466 0.1039 0.0683 0.122 Uiso calc R 1 . .
C C6 0.4135(2) 0.11678(12) 0.1672(3) 0.0823(7) Uani d . 1 . .
H H6 0.3882 0.1534 0.1280 0.099 Uiso calc R 1 . .
C C7 0.02638(16) 0.12894(7) 0.03684(18) 0.0424(4) Uani d . 1 . .
C C8 -0.08307(16) 0.09744(7) -0.02800(17) 0.0408(4) Uani d . 1 . .
C C9 -0.08564(16) 0.05099(7) 0.07163(18) 0.0400(4) Uani d . 1 . .
C C10 -0.17279(18) 0.00610(8) 0.0598(2) 0.0505(4) Uani d . 1 . .
H H10 -0.2475 0.0026 -0.0252 0.061 Uiso calc R 1 . .
C C11 -0.1468(2) -0.03292(9) 0.1756(3) 0.0603(5) Uani d . 1 . .
H H11 -0.2040 -0.0633 0.1690 0.072 Uiso calc R 1 . .
C C12 -0.0360(2) -0.02736(9) 0.3024(2) 0.0621(5) Uani d . 1 . .
H H12 -0.0205 -0.0543 0.3798 0.075 Uiso calc R 1 . .
C C13 0.0514(2) 0.01642(9) 0.3174(2) 0.0562(5) Uani d . 1 . .
H H13 0.1255 0.0197 0.4033 0.067 Uiso calc R 1 . .
C C14 0.02547(16) 0.05580(7) 0.19997(18) 0.0421(4) Uani d . 1 . .
C C15 -0.31688(17) 0.15356(8) -0.1635(2) 0.0486(4) Uani d . 1 . .
C C16 -0.2896(2) 0.18462(9) -0.0313(2) 0.0581(5) Uani d . 1 . .
H H16 -0.2073 0.1826 0.0426 0.070 Uiso calc R 1 . .
C C17 -0.3848(3) 0.21854(11) -0.0095(3) 0.0791(7) Uani d . 1 . .
H H17 -0.3663 0.2396 0.0794 0.095 Uiso calc R 1 . .
C C18 -0.5068(3) 0.22168(13) -0.1175(4) 0.0935(9) Uani d . 1 . .
H H18 -0.5709 0.2444 -0.1013 0.112 Uiso calc R 1 . .
C C19 -0.5334(2) 0.19155(13) -0.2483(4) 0.0920(8) Uani d . 1 . .
H H19 -0.6156 0.1942 -0.3222 0.110 Uiso calc R 1 . .
C C20 -0.4396(2) 0.15706(10) -0.2721(3) 0.0703(6) Uani d . 1 . .
H H20 -0.4589 0.1361 -0.3613 0.084 Uiso calc R 1 . .
C C21 0.0691(2) 0.18028(8) -0.0289(2) 0.0523(4) Uani d . 1 . .
H H21A 0.1634 0.1802 0.0017 0.063 Uiso calc R 1 . .
H H21B 0.0340 0.1777 -0.1382 0.063 Uiso calc R 1 . .
C C22 -0.0289(2) 0.27564(8) -0.0787(2) 0.0547(5) Uani d . 1 . .
C C23 -0.0686(3) 0.32715(9) -0.0106(2) 0.0770(7) Uani d . 1 . .
H H23A -0.0868 0.3150 0.0786 0.092 Uiso calc R 1 . .
H H23B 0.0043 0.3538 0.0219 0.092 Uiso calc R 1 . .
C C24 -0.1833(3) 0.35801(12) -0.1114(3) 0.0908(8) Uani d . 1 . .
H H24A -0.1677 0.3693 -0.2016 0.136 Uiso calc R 1 . .
H H24B -0.1990 0.3917 -0.0610 0.136 Uiso calc R 1 . .
H H24C -0.2581 0.3331 -0.1374 0.136 Uiso calc R 1 . .
N N1 0.09434(14) 0.10500(6) 0.17978(16) 0.0455(3) Uani d . 1 . .
N N2 0.02720(17) 0.23387(6) 0.01795(16) 0.0538(4) Uani d . 1 . .
H H2A 0.0391 0.2389 0.1121 0.065 Uiso calc R 1 . .
O O1 0.23581(16) 0.10952(8) 0.44854(16) 0.0793(5) Uani d . 1 . .
O O2 0.24265(16) 0.18788(7) 0.2755(2) 0.0806(5) Uani d . 1 . .
O O3 -0.04305(18) 0.27293(7) -0.21278(15) 0.0766(5) Uani d . 1 . .
S S1 0.23448(5) 0.12841(2) 0.30516(6) 0.05906(16) Uani d . 1 . .
S S2 -0.20032(5) 0.10989(2) -0.20547(5) 0.05258(14) Uani d . 1 . .

loop_
_atom_site_aniso_label
_atom_site_aniso_U_11
_atom_site_aniso_U_22
_atom_site_aniso_U_33
_atom_site_aniso_U_12
_atom_site_aniso_U_13
_atom_site_aniso_U_23
C1 0.0413(9) 0.0629(12) 0.0571(11) -0.0080(8) 0.0062(8) -0.0097(9)
C2 0.0551(12) 0.0777(15) 0.0703(14) 0.0019(11) 0.0128(10) 0.0042(11)
C3 0.0606(14) 0.0838(18) 0.105(2) 0.0139(13) 0.0163(14) -0.0022(15)
C4 0.0519(13) 0.119(2) 0.117(2) 0.0048(15) 0.0318(15) -0.0191(19)
C5 0.0679(16) 0.122(3) 0.128(3) -0.0041(16) 0.0524(17) 0.011(2)
C6 0.0575(13) 0.0840(17) 0.108(2) -0.0058(12) 0.0320(14) 0.0118(14)
C7 0.0488(9) 0.0427(9) 0.0380(8) 0.0025(7) 0.0179(7) -0.0070(7)
C8 0.0447(9) 0.0437(9) 0.0352(8) 0.0051(7) 0.0150(7) -0.0045(7)
C9 0.0434(8) 0.0399(8) 0.0405(8) 0.0062(7) 0.0194(7) -0.0052(6)
C10 0.0478(9) 0.0498(10) 0.0569(10) -0.0007(8) 0.0219(8) -0.0082(8)
C11 0.0690(13) 0.0462(11) 0.0784(14) 0.0009(9) 0.0418(11) 0.0024(10)
C12 0.0798(14) 0.0528(11) 0.0636(12) 0.0179(10) 0.0373(11) 0.0167(9)
C13 0.0605(11) 0.0618(12) 0.0454(10) 0.0146(9) 0.0169(8) 0.0075(8)
C14 0.0443(9) 0.0442(9) 0.0400(8) 0.0073(7) 0.0172(7) -0.0042(7)
C15 0.0503(9) 0.0453(10) 0.0469(9) 0.0041(8) 0.0128(8) 0.0105(8)
C16 0.0581(11) 0.0572(12) 0.0567(11) 0.0122(9) 0.0169(9) 0.0004(9)
C17 0.0856(16) 0.0702(15) 0.0843(16) 0.0264(13) 0.0331(14) 0.0003(12)
C18 0.0784(17) 0.0898(19) 0.114(2) 0.0439(15) 0.0348(17) 0.0238(17)
C19 0.0615(14) 0.099(2) 0.099(2) 0.0263(14) 0.0062(14) 0.0286(17)
C20 0.0635(13) 0.0708(14) 0.0622(13) 0.0088(11) 0.0034(10) 0.0099(11)
C21 0.0637(11) 0.0505(10) 0.0496(10) -0.0055(9) 0.0284(9) -0.0068(8)
C22 0.0824(14) 0.0484(10) 0.0374(9) -0.0075(9) 0.0258(9) -0.0033(8)
C23 0.130(2) 0.0541(12) 0.0471(11) 0.0132(13) 0.0308(13) -0.0022(9)
C24 0.119(2) 0.0855(18) 0.0672(15) 0.0240(16) 0.0306(15) 0.0015(13)
N1 0.0438(7) 0.0509(8) 0.0388(7) -0.0017(6) 0.0102(6) -0.0052(6)
N2 0.0867(12) 0.0439(8) 0.0348(7) -0.0055(8) 0.0259(8) -0.0049(6)
O1 0.0732(10) 0.1127(13) 0.0419(8) 0.0004(9) 0.0070(7) -0.0195(8)
O2 0.0718(10) 0.0555(9) 0.0969(12) -0.0100(7) 0.0064(9) -0.0252(8)
O3 0.1285(14) 0.0722(10) 0.0369(7) 0.0096(9) 0.0383(8) 0.0020(6)
S1 0.0518(3) 0.0646(3) 0.0511(3) -0.0045(2) 0.0054(2) -0.0177(2)
S2 0.0570(3) 0.0629(3) 0.0337(2) 0.0058(2) 0.01022(18) -0.00357(19)

loop_
_atom_type_symbol
_atom_type_description
_atom_type_scat_dispersion_real
_atom_type_scat_dispersion_imag
_atom_type_scat_source
C C 0.0033 0.0016 'International Tables Vol C Tables 4.2.6.8 and 6.1.1.4'
H H 0.0000 0.0000 'International Tables Vol C Tables 4.2.6.8 and 6.1.1.4'
N N 0.0061 0.0033 'International Tables Vol C Tables 4.2.6.8 and 6.1.1.4'
O O 0.0106 0.0060 'International Tables Vol C Tables 4.2.6.8 and 6.1.1.4'
S S 0.1246 0.1234 'International Tables Vol C Tables 4.2.6.8 and 6.1.1.4'

loop_
_geom_angle_atom_site_label_1
_geom_angle_atom_site_label_2
_geom_angle_atom_site_label_3
_geom_angle_site_symmetry_1
_geom_angle_site_symmetry_3
_geom_angle
_geom_angle_publ_flag
C6 C1 C2 . . 120.6(2) ?
C6 C1 S1 . . 119.78(18) ?
C2 C1 S1 . . 119.61(18) ?
C3 C2 C1 . . 119.2(2) ?
C3 C2 H2 . . 120.4 ?
C1 C2 H2 . . 120.4 ?
C4 C3 C2 . . 120.0(3) ?
C4 C3 H3 . . 120.0 ?
C2 C3 H3 . . 120.0 ?
C5 C4 C3 . . 120.6(3) ?
C5 C4 H4 . . 119.7 ?
C3 C4 H4 . . 119.7 ?
C4 C5 C6 . . 120.4(3) ?
C4 C5 H5 . . 119.8 ?
C6 C5 H5 . . 119.8 ?
C5 C6 C1 . . 119.2(3) ?
C5 C6 H6 . . 120.4 ?
C1 C6 H6 . . 120.4 ?
C8 C7 N1 . . 108.15(15) ?
C8 C7 C21 . . 126.70(16) ?
N1 C7 C21 . . 125.15(15) ?
C7 C8 C9 . . 108.81(14) ?
C7 C8 S2 . . 125.86(14) ?
C9 C8 S2 . . 125.31(13) ?
C10 C9 C14 . . 119.86(16) ?
C10 C9 C8 . . 132.61(16) ?
C14 C9 C8 . . 107.52(15) ?
C11 C10 C9 . . 118.87(18) ?
C11 C10 H10 . . 120.6 ?
C9 C10 H10 . . 120.6 ?
C10 C11 C12 . . 120.43(19) ?
C10 C11 H11 . . 119.8 ?
C12 C11 H11 . . 119.8 ?
C13 C12 C11 . . 122.05(18) ?
C13 C12 H12 . . 119.0 ?
C11 C12 H12 . . 119.0 ?
C12 C13 C14 . . 117.57(18) ?
C12 C13 H13 . . 121.2 ?
C14 C13 H13 . . 121.2 ?
C13 C14 C9 . . 121.21(17) ?
C13 C14 N1 . . 131.79(16) ?
C9 C14 N1 . . 107.00(14) ?
C16 C15 C20 . . 119.43(19) ?
C16 C15 S2 . . 123.45(14) ?
C20 C15 S2 . . 117.10(16) ?
C17 C16 C15 . . 119.7(2) ?
C17 C16 H16 . . 120.2 ?
C15 C16 H16 . . 120.2 ?
C18 C17 C16 . . 120.7(2) ?
C18 C17 H17 . . 119.7 ?
C16 C17 H17 . . 119.7 ?
C19 C18 C17 . . 119.8(2) ?
C19 C18 H18 . . 120.1 ?
C17 C18 H18 . . 120.1 ?
C18 C19 C20 . . 120.5(2) ?
C18 C19 H19 . . 119.7 ?
C20 C19 H19 . . 119.7 ?
C19 C20 C15 . . 120.0(2) ?
C19 C20 H20 . . 120.0 ?
C15 C20 H20 . . 120.0 ?
N2 C21 C7 . . 112.51(15) ?
N2 C21 H21A . . 109.1 ?
C7 C21 H21A . . 109.1 ?
N2 C21 H21B . . 109.1 ?
C7 C21 H21B . . 109.1 ?
H21A C21 H21B . . 107.8 ?
O3 C22 N2 . . 122.52(18) ?
O3 C22 C23 . . 122.38(18) ?
N2 C22 C23 . . 115.06(16) ?
C24 C23 C22 . . 114.89(19) ?
C24 C23 H23A . . 108.5 ?
C22 C23 H23A . . 108.5 ?
C24 C23 H23B . . 108.5 ?
C22 C23 H23B . . 108.5 ?
H23A C23 H23B . . 107.5 ?
C23 C24 H24A . . 109.5 ?
C23 C24 H24B . . 109.5 ?
H24A C24 H24B . . 109.5 ?
C23 C24 H24C . . 109.5 ?
H24A C24 H24C . . 109.5 ?
H24B C24 H24C . . 109.5 ?
C7 N1 C14 . . 108.48(13) ?
C7 N1 S1 . . 126.97(12) ?
C14 N1 S1 . . 124.54(12) ?
C22 N2 C21 . . 122.54(15) ?
C22 N2 H2A . . 118.7 ?
C21 N2 H2A . . 118.7 ?
O2 S1 O1 . . 120.59(11) ?
O2 S1 N1 . . 106.35(9) ?
O1 S1 N1 . . 106.31(9) ?
O2 S1 C1 . . 108.84(11) ?
O1 S1 C1 . . 108.57(10) ?
N1 S1 C1 . . 105.10(8) ?
C8 S2 C15 . . 103.06(8) ?

loop_
_geom_bond_atom_site_label_1
_geom_bond_atom_site_label_2
_geom_bond_site_symmetry_2
_geom_bond_distance
_geom_bond_publ_flag
C1 C6 . 1.374(3) ?
C1 C2 . 1.378(3) ?
C1 S1 . 1.750(2) ?
C2 C3 . 1.374(3) ?
C2 H2 . 0.9300 ?
C3 C4 . 1.366(4) ?
C3 H3 . 0.9300 ?
C4 C5 . 1.358(4) ?
C4 H4 . 0.9300 ?
C5 C6 . 1.370(4) ?
C5 H5 . 0.9300 ?
C6 H6 . 0.9300 ?
C7 C8 . 1.354(2) ?
C7 N1 . 1.410(2) ?
C7 C21 . 1.489(3) ?
C8 C9 . 1.436(2) ?
C8 S2 . 1.7457(16) ?
C9 C10 . 1.389(2) ?
C9 C14 . 1.392(2) ?
C10 C11 . 1.370(3) ?
C10 H10 . 0.9300 ?
C11 C12 . 1.383(3) ?
C11 H11 . 0.9300 ?
C12 C13 . 1.367(3) ?
C12 H12 . 0.9300 ?
C13 C14 . 1.388(2) ?
C13 H13 . 0.9300 ?
C14 N1 . 1.415(2) ?
C15 C16 . 1.380(3) ?
C15 C20 . 1.381(3) ?
C15 S2 . 1.7748(19) ?
C16 C17 . 1.374(3) ?
C16 H16 . 0.9300 ?
C17 C18 . 1.372(4) ?
C17 H17 . 0.9300 ?
C18 C19 . 1.358(4) ?
C18 H18 . 0.9300 ?
C19 C20 . 1.378(4) ?
C19 H19 . 0.9300 ?
C20 H20 . 0.9300 ?
C21 N2 . 1.445(2) ?
C21 H21A . 0.9700 ?
C21 H21B . 0.9700 ?
C22 O3 . 1.222(2) ?
C22 N2 . 1.326(2) ?
C22 C23 . 1.489(3) ?
C23 C24 . 1.472(3) ?
C23 H23A . 0.9700 ?
C23 H23B . 0.9700 ?
C24 H24A . 0.9600 ?
C24 H24B . 0.9600 ?
C24 H24C . 0.9600 ?
N1 S1 . 1.6699(14) ?
N2 H2A . 0.8600 ?
O1 S1 . 1.4165(17) ?
O2 S1 . 1.4159(17) ?

loop_
_geom_hbond_atom_site_label_D
_geom_hbond_atom_site_label_H
_geom_hbond_atom_site_label_A
_geom_hbond_site_symmetry_A
_geom_hbond_distance_DH
_geom_hbond_distance_HA
_geom_hbond_distance_DA
_geom_hbond_angle_DHA
_geom_hbond_publ_flag
N2 H2A O2 . 0.86 2.52 2.939(2) 111 y
C6 H6 O2 . 0.93 2.57 2.925(3) 103 y
C13 H13 O1 . 0.93 2.37 2.921(3) 118 y
C21 H21A O2 . 0.97 2.43 2.849(3) 106 y
C21 H21B O3 . 0.97 2.38 2.767(2) 103 y
C18 H18 O2 4_465 0.93 2.52 3.317(3) 144 y
N2 H2A O3 4_566 0.86 2.15 2.899(2) 145 y
C16 H16 O3 4_566 0.93 2.60 3.416(3) 147 y
C10 H10 Cg2 1_655 0.93 2.81 3.658(2) 152 y
C5 H5 Cg4 3 0.93 2.91 3.788(4) 158 y

loop_
_geom_torsion_atom_site_label_1
_geom_torsion_atom_site_label_2
_geom_torsion_atom_site_label_3
_geom_torsion_atom_site_label_4
_geom_torsion_site_symmetry_1
_geom_torsion_site_symmetry_2
_geom_torsion_site_symmetry_3
_geom_torsion_site_symmetry_4
_geom_torsion
_geom_torsion_publ_flag
C6 C1 C2 C3 . . . . 0.3(3) ?
S1 C1 C2 C3 . . . . 179.69(18) ?
C1 C2 C3 C4 . . . . -0.4(4) ?
C2 C3 C4 C5 . . . . 0.0(4) ?
C3 C4 C5 C6 . . . . 0.4(5) ?
C4 C5 C6 C1 . . . . -0.4(5) ?
C2 C1 C6 C5 . . . . 0.0(4) ?
S1 C1 C6 C5 . . . . -179.3(2) ?
N1 C7 C8 C9 . . . . -1.67(18) ?
C21 C7 C8 C9 . . . . 178.66(16) ?
N1 C7 C8 S2 . . . . 179.76(12) ?
C21 C7 C8 S2 . . . . 0.1(3) ?
C7 C8 C9 C10 . . . . -178.64(17) ?
S2 C8 C9 C10 . . . . -0.1(3) ?
C7 C8 C9 C14 . . . . 0.63(18) ?
S2 C8 C9 C14 . . . . 179.21(12) ?
C14 C9 C10 C11 . . . . -0.3(2) ?
C8 C9 C10 C11 . . . . 178.90(17) ?
C9 C10 C11 C12 . . . . 0.4(3) ?
C10 C11 C12 C13 . . . . -0.2(3) ?
C11 C12 C13 C14 . . . . -0.1(3) ?
C12 C13 C14 C9 . . . . 0.2(3) ?
C12 C13 C14 N1 . . . . -179.87(18) ?
C10 C9 C14 C13 . . . . 0.0(2) ?
C8 C9 C14 C13 . . . . -179.39(15) ?
C10 C9 C14 N1 . . . . -179.96(14) ?
C8 C9 C14 N1 . . . . 0.66(17) ?
C20 C15 C16 C17 . . . . 0.0(3) ?
S2 C15 C16 C17 . . . . 178.35(17) ?
C15 C16 C17 C18 . . . . 0.2(4) ?
C16 C17 C18 C19 . . . . -0.8(4) ?
C17 C18 C19 C20 . . . . 1.1(5) ?
C18 C19 C20 C15 . . . . -0.9(4) ?
C16 C15 C20 C19 . . . . 0.3(3) ?
S2 C15 C20 C19 . . . . -178.15(19) ?
C8 C7 C21 N2 . . . . 93.9(2) ?
N1 C7 C21 N2 . . . . -85.7(2) ?
O3 C22 C23 C24 . . . . 32.6(4) ?
N2 C22 C23 C24 . . . . -149.7(2) ?
C8 C7 N1 C14 . . . . 2.10(18) ?
C21 C7 N1 C14 . . . . -178.23(15) ?
C8 C7 N1 S1 . . . . -179.39(12) ?
C21 C7 N1 S1 . . . . 0.3(2) ?
C13 C14 N1 C7 . . . . 178.38(18) ?
C9 C14 N1 C7 . . . . -1.68(17) ?
C13 C14 N1 S1 . . . . -0.2(3) ?
C9 C14 N1 S1 . . . . 179.76(12) ?
O3 C22 N2 C21 . . . . -3.8(3) ?
C23 C22 N2 C21 . . . . 178.51(19) ?
C7 C21 N2 C22 . . . . -132.61(19) ?
C7 N1 S1 O2 . . . . 25.25(18) ?
C14 N1 S1 O2 . . . . -156.46(14) ?
C7 N1 S1 O1 . . . . 154.92(15) ?
C14 N1 S1 O1 . . . . -26.79(16) ?
C7 N1 S1 C1 . . . . -90.08(16) ?
C14 N1 S1 C1 . . . . 88.21(15) ?
C6 C1 S1 O2 . . . . -19.4(2) ?
C2 C1 S1 O2 . . . . 161.21(16) ?
C6 C1 S1 O1 . . . . -152.42(18) ?
C2 C1 S1 O1 . . . . 28.22(19) ?
C6 C1 S1 N1 . . . . 94.15(19) ?
C2 C1 S1 N1 . . . . -85.20(17) ?
C7 C8 S2 C15 . . . . -93.53(16) ?
C9 C8 S2 C15 . . . . 88.13(15) ?
C16 C15 S2 C8 . . . . 20.21(18) ?
C20 C15 S2 C8 . . . . -161.43(16) ?

loop_
_cod_related_entry_id
_cod_related_entry_database
_cod_related_entry_code
1 ChemSpider 24743529
